data_1566086
loop_
_publ_author_name
'Cordaro, Giulio'
'Flura, Aurelien'
'Donazzi, Alessandro'
'Pelosato, Renato'
'Mauvy, Fabrice'
'Cristiani, Cinzia'
'Dotelli, Giovanni'
'Grenier, Jean-Claude'

_publ_contact_author_email giulio.cordaro@polimi.it
_publ_contact_author_name 'Giulio Cordaro'
_publ_section_title
;
 Synthesis and Characterization of Praseodymium Cuprates Compounds as
 Innovative and Efficient Oxygen Electrode for IT-SOFCs
;
_journal_name_full 'ECS Transaction'
_journal_page_first 1279
_journal_page_last 1289
_journal_volume 41
_journal_year 2019
_chemical_formula_sum 'Ba1.796 Cu3 O6.71 Pr1.204'
_chemical_formula_weight 714.28
_space_group_IT_number 47
_space_group_name_Hall '-P 2 2'
_space_group_name_H-M_alt 'P m m m'
_symmetry_cell_setting orthorhombic
_symmetry_Int_Tables_number 47
_symmetry_space_group_name_Hall '-P 2 2'
_symmetry_space_group_name_H-M 'P m m m'
_cell_angle_alpha 90
_cell_angle_beta 90
_cell_angle_gamma 90
_cell_formula_units_Z 1
_cell_length_a 3.879217
_cell_length_b 3.924227
_cell_length_c 11.742106
_cell_volume 178.749
_exptl_crystal_density_diffrn 6.6355
_cod_data_source_file PrBa2Cu3O7-d_Q_Orthorhombic.cif
_cod_data_source_block Pr123orthoQ
_cod_database_code 1566086

loop_
_space_group_symop_id
_space_group_symop_operation_xyz
1 x,y,z
2 -x,y,z
3 x,-y,z
4 -x,-y,z
5 -x,-y,-z
6 x,-y,-z
7 -x,y,-z
8 x,y,-z

loop_
_atom_site_label
_atom_site_type_symbol
_atom_site_fract_x
_atom_site_fract_y
_atom_site_fract_z
_atom_site_occupancy
_atom_site_adp_type
_atom_site_U_iso_or_equiv
_atom_site_symmetry_multiplicity
Ba Ba2+ 0.50000 0.50000 0.17260 0.898000 Uiso 0.042 2
Cu_1 Cu2+ 0.00000 0.00000 0.00000 1.000 Uiso 0.000 1
Cu_2 Cu2+ 0.00000 0.00000 0.34561 1.000 Uiso 0.000211204 2
Pr_1 Pr3+ 0.50000 0.50000 0.50000 1.000 Uiso 0.013 1
Pr_2 Pr3+ 0.50000 0.50000 0.172606 0.102000 Uiso 0.0422851 2
O_1 O2- 0.00000 0.00000 0.14841 1.000 Uiso 0.004 2
O_2 O2- 0.00000 0.50000 0.19996 1.000 Uiso 0.00423327 2
O_3 O2- 0.50000 0.00000 0.45523 1.000 Uiso 0.00423327 2
O_4 O2- 0.00000 0.50000 0.00000 0.710 Uiso 0.00423327 1

loop_
_atom_type_symbol
_atom_type_number_in_cell
Ba2+ 1.796
Cu2+ 3
O2- 6.71
Pr3+ 1.204
